data_1531335
loop_
_publ_author_name
'Hartenbach, I.'
'Schleid, T.'

_publ_section_title
;
 Thiosilicate der Selten-Erd-Elemente: I. Die isotypen Verbindungen K Ce
 (Si S4) und Eu2 (Si S4)
;
_journal_name_full 'Zeitschrift fuer Anorganische und Allgemeine Chemie'
_journal_page_first 1327
_journal_page_last 1331
_journal_volume 628
_journal_year 2002
_chemical_formula_sum 'Eu2 S4 Si'
_chemical_name_systematic 'Eu2 (Si S4)'
_space_group_IT_number 11
_symmetry_space_group_name_Hall '-P 2yb'
_symmetry_space_group_name_H-M 'P 1 21/m 1'
_cell_angle_alpha 90
_cell_angle_beta 108.437
_cell_angle_gamma 90
_cell_formula_units_Z 2
_cell_length_a 6.5171
_cell_length_b 6.5954
_cell_length_c 8.2193
_cell_volume 335.156
_citation_journal_id_ASTM ZAACAB
_cod_data_source_file Hartenbach_ZAACAB_2002_970.cif
_cod_data_source_block Eu2S4Si1
_cod_original_cell_volume 335.1556
_cod_original_formula_sum 'Eu2 S4 Si1'
_cod_database_code 1531335

loop_
_symmetry_equiv_pos_as_xyz
x,y,z
-x,y+1/2,-z
-x,-y,-z
x,-y-1/2,z

loop_
_atom_site_label
_atom_site_type_symbol
_atom_site_fract_x
_atom_site_fract_y
_atom_site_fract_z
_atom_site_occupancy
_atom_site_U_iso_or_equiv
Eu2 Eu+2 0.78518 0.25 0.45238 1 0.0
S3 S-2 0.0053 0 0.2361 1 0.0
S1 S-2 0.4166 0.25 0.1353 1 0.0
Eu1 Eu+2 0.72205 0.25 0.92783 1 0.0
S2 S-2 0.3853 0.25 0.5625 1 0.0
Si1 Si+4 0.2187 0.25 0.2964 1 0.0
